data_7044207
loop_
_publ_author_name
'gao, wei'
'liu, feng'
'zhang, bao ying'
'Zhang, Xiumei'
'liu, jie ping'
'Gao, En-Qing'
'Gao, Qingyu'

_publ_section_title
;
 2D carboxylate-bridged LnIII coordination polymers: displaying the slow
 magnetic relaxation and luminescent properties in detection of Fe3+,
 Cr2O72- and nitrobenzene
;
_journal_name_full 'Dalton Trans.'
_journal_paper_doi 10.1039/C7DT03088F
_journal_year 2017
_chemical_formula_sum 'C14 H14 Eu N3 O12'
_chemical_formula_weight 568.24
_space_group_crystal_system monoclinic
_space_group_IT_number 14
_space_group_name_Hall '-P 2ybc'
_space_group_name_H-M_alt 'P 1 21/c 1'
_symmetry_space_group_name_Hall '-P 2ybc'
_symmetry_space_group_name_H-M 'P 1 21/c 1'
_atom_sites_solution_hydrogens mixed
_audit_creation_method SHELXL-2014/7
_audit_update_record
;
2017-08-12 deposited with the CCDC.
2017-09-13 downloaded from the CCDC.
;
_cell_angle_alpha 90
_cell_angle_beta 127.252(6)
_cell_angle_gamma 90
_cell_formula_units_Z 4
_cell_length_a 13.9799(16)
_cell_length_b 9.7065(12)
_cell_length_c 17.1738(16)
_cell_measurement_reflns_used 9977
_cell_measurement_temperature 293(2)
_cell_measurement_theta_max 27.48
_cell_measurement_theta_min 2.98
_cell_volume 1855.0(4)
_computing_cell_refinement 'Bruker SMART'
_computing_data_collection 'Bruker SMART'
_computing_data_reduction 'Bruker SAINT'
_computing_molecular_graphics 'Bruker SHELXTL'
_computing_publication_material 'Bruker SHELXTL'
_computing_structure_refinement 'SHELXL-2014/7 (Sheldrick, 2014)'
_computing_structure_solution 'Bruker SHELXTL'
_diffrn_ambient_temperature 293(2)
_diffrn_measured_fraction_theta_full 0.998
_diffrn_measured_fraction_theta_max 0.995
_diffrn_measurement_device_type 'CCD area detector'
_diffrn_measurement_method 'phi and omega scans'
_diffrn_radiation_type MoK\a
_diffrn_radiation_wavelength 0.71073
_diffrn_reflns_av_R_equivalents 0.0303
_diffrn_reflns_av_unetI/netI 0.0194
_diffrn_reflns_Laue_measured_fraction_full 0.998
_diffrn_reflns_Laue_measured_fraction_max 0.995
_diffrn_reflns_limit_h_max 18
_diffrn_reflns_limit_h_min -18
_diffrn_reflns_limit_k_max 12
_diffrn_reflns_limit_k_min -12
_diffrn_reflns_limit_l_max 22
_diffrn_reflns_limit_l_min -22
_diffrn_reflns_number 29316
_diffrn_reflns_point_group_measured_fraction_full 0.998
_diffrn_reflns_point_group_measured_fraction_max 0.995
_diffrn_reflns_theta_full 25.242
_diffrn_reflns_theta_max 27.518
_diffrn_reflns_theta_min 2.980
_diffrn_source 'fine-focus sealed tube'
_exptl_absorpt_coefficient_mu 3.454
_exptl_absorpt_correction_type none
_exptl_crystal_colour colorless
_exptl_crystal_density_diffrn 2.035
_exptl_crystal_density_method 'not measured'
_exptl_crystal_description block
_exptl_crystal_F_000 1112
_exptl_crystal_size_max 0.100
_exptl_crystal_size_mid 0.100
_exptl_crystal_size_min 0.080
_refine_diff_density_max 0.471
_refine_diff_density_min -0.767
_refine_diff_density_rms 0.123
_refine_ls_extinction_method none
_refine_ls_goodness_of_fit_ref 1.095
_refine_ls_hydrogen_treatment mixed
_refine_ls_matrix_type full
_refine_ls_number_parameters 272
_refine_ls_number_reflns 4258
_refine_ls_number_restraints 6
_refine_ls_restrained_S_all 1.136
_refine_ls_R_factor_all 0.0288
_refine_ls_R_factor_gt 0.0228
_refine_ls_shift/su_max 0.003
_refine_ls_shift/su_mean 0.000
_refine_ls_structure_factor_coef Fsqd
_refine_ls_weighting_details 'w=1/[\s^2^(Fo^2^)+(0.0318P)^2^+1.9251P] where P=(Fo^2^+2Fc^2^)/3'
_refine_ls_weighting_scheme calc
_refine_ls_wR_factor_gt 0.0565
_refine_ls_wR_factor_ref 0.0591
_reflns_Friedel_coverage 0.000
_reflns_number_gt 3733
_reflns_number_total 4258
_reflns_threshold_expression 'I > 2\s(I)'
_cod_data_source_file c7dt03088f2.cif
_cod_data_source_block 4_CCDC2
_cod_database_code 7044207
_shelx_shelxl_version_number 2014/7
_shelx_space_group_comment
;
The symmetry employed for this shelxl refinement is uniquely defined
by the following loop, which should always be used as a source of
symmetry information in preference to the above space-group names.
They are only intended as comments.
;
_shelx_estimated_absorpt_t_min 0.724
_shelx_estimated_absorpt_t_max 0.770

loop_
_space_group_symop_operation_xyz
'x, y, z'
'-x, y+1/2, -z+1/2'
'-x, -y, -z'
'x, -y-1/2, z-1/2'

loop_
_atom_site_label
_atom_site_type_symbol
_atom_site_fract_x
_atom_site_fract_y
_atom_site_fract_z
_atom_site_U_iso_or_equiv
_atom_site_adp_type
_atom_site_occupancy
_atom_site_site_symmetry_order
_atom_site_calc_flag
_atom_site_refinement_flags_posn
_atom_site_refinement_flags_adp
Eu1 Eu -0.50926(2) -0.04278(2) -0.64947(2) 0.01600(6) Uani 1 1 d . .
O1 O -0.4034(2) -0.2280(2) -0.64281(15) 0.0280(5) Uani 1 1 d . .
O2 O -0.4676(3) -0.4195(3) -0.73003(17) 0.0436(7) Uani 1 1 d . .
O3 O -0.5083(2) -0.8386(2) -0.58482(16) 0.0329(5) Uani 1 1 d . .
O4 O -0.4521(2) -0.8237(2) -0.43298(17) 0.0331(5) Uani 1 1 d . .
O6 O -0.6473(2) -0.1916(3) -0.78453(17) 0.0427(6) Uani 1 1 d . .
H6A H -0.7178 -0.1637 -0.8121 0.064 Uiso 1 1 d R U
H6B H -0.6338 -0.2500 -0.8014 0.064 Uiso 1 1 d R U
O7 O -0.3125(3) 0.0515(3) -0.5882(2) 0.0478(7) Uani 1 1 d . .
O8 O -0.3204(2) -0.0396(2) -0.47820(19) 0.0388(6) Uani 1 1 d . .
O9 O -0.7103(2) 0.0175(3) -0.7131(2) 0.0472(7) Uani 1 1 d . .
H9A H -0.7527 -0.0540 -0.7322 0.071 Uiso 1 1 d R U
H9B H -0.7075 0.0549 -0.6676 0.071 Uiso 1 1 d R U
O10 O -0.1533(3) 0.0505(5) -0.4358(3) 0.1013(16) Uani 1 1 d . .
O11 O -0.0462(3) -0.2576(5) -0.4216(3) 0.0884(12) Uani 1 1 d . U
O12 O 0.1169(3) -0.3139(4) -0.2826(2) 0.0746(11) Uani 1 1 d . .
O13 O 0.1043(3) -0.3244(4) -0.4142(2) 0.0723(11) Uani 1 1 d . .
N1 N -0.0648(3) -0.2656(4) -0.1085(2) 0.0460(8) Uani 1 1 d . .
H1 H -0.0184 -0.2290 -0.0496 0.055 Uiso 1 1 d R U
N2 N -0.2582(3) 0.0221(3) -0.4983(3) 0.0458(8) Uani 1 1 d . .
N3 N 0.0583(3) -0.2969(5) -0.3718(3) 0.0573(10) Uani 1 1 d . .
C1 C -0.4185(3) -0.3559(3) -0.6507(2) 0.0243(6) Uani 1 1 d . .
C2 C -0.3827(3) -0.4376(3) -0.5623(2) 0.0234(6) Uani 1 1 d . .
C3 C -0.4286(3) -0.5697(3) -0.5733(2) 0.0234(6) Uani 1 1 d . .
H3A H -0.4745 -0.6115 -0.6345 0.028 Uiso 1 1 calc R U
C4 C -0.4054(3) -0.6384(3) -0.4926(2) 0.0218(6) Uani 1 1 d . .
C5 C -0.3347(3) -0.5775(3) -0.4009(2) 0.0244(6) Uani 1 1 d . .
H5B H -0.3203 -0.6239 -0.3473 0.029 Uiso 1 1 calc R U
C6 C -0.2850(3) -0.4469(3) -0.3882(2) 0.0233(6) Uani 1 1 d . .
C7 C -0.3103(3) -0.3779(3) -0.4699(2) 0.0243(6) Uani 1 1 d . .
H7A H -0.2784 -0.2906 -0.4625 0.029 Uiso 1 1 calc R U
C8 C -0.4592(3) -0.7779(3) -0.5043(2) 0.0233(6) Uani 1 1 d . .
C9 C -0.2083(3) -0.3834(3) -0.2897(2) 0.0265(6) Uani 1 1 d . .
C10 C -0.2246(4) -0.4144(5) -0.2198(3) 0.0457(10) Uani 1 1 d . .
H10A H -0.2844 -0.4757 -0.2340 0.055 Uiso 1 1 calc R U
C11 C -0.1512(4) -0.3532(5) -0.1283(3) 0.0571(12) Uani 1 1 d . .
H11A H -0.1618 -0.3728 -0.0810 0.069 Uiso 1 1 calc R U
C12 C -0.0454(3) -0.2312(4) -0.1734(3) 0.0359(8) Uani 1 1 d . .
C13 C -0.1181(3) -0.2904(3) -0.2657(2) 0.0308(7) Uani 1 1 d . .
H13A H -0.1065 -0.2678 -0.3121 0.037 Uiso 1 1 calc R U
C14 C 0.0530(4) -0.1342(5) -0.1423(3) 0.0568(11) Uani 1 1 d . .
H14A H 0.0822 -0.0946 -0.0804 0.085 Uiso 1 1 calc R U
H14B H 0.0238 -0.0624 -0.1902 0.085 Uiso 1 1 calc R U
H14C H 0.1172 -0.1826 -0.1363 0.085 Uiso 1 1 calc R U

loop_
_atom_site_aniso_label
_atom_site_aniso_U_11
_atom_site_aniso_U_22
_atom_site_aniso_U_33
_atom_site_aniso_U_23
_atom_site_aniso_U_13
_atom_site_aniso_U_12
Eu1 0.02628(9) 0.00975(8) 0.01280(8) -0.00058(5) 0.01226(7) -0.00192(5)
O1 0.0382(12) 0.0197(10) 0.0278(11) 0.0000(9) 0.0209(10) 0.0002(9)
O2 0.078(2) 0.0283(12) 0.0257(12) -0.0038(10) 0.0322(14) -0.0017(13)
O3 0.0472(14) 0.0198(11) 0.0289(12) -0.0073(9) 0.0217(11) -0.0045(10)
O4 0.0471(14) 0.0249(11) 0.0366(13) 0.0004(10) 0.0301(12) -0.0062(10)
O6 0.0407(14) 0.0399(14) 0.0367(13) -0.0145(12) 0.0177(12) 0.0023(12)
O7 0.0571(18) 0.0388(15) 0.0631(19) -0.0021(13) 0.0445(17) -0.0083(13)
O8 0.0429(15) 0.0348(14) 0.0345(13) -0.0038(10) 0.0212(12) -0.0024(11)
O9 0.0405(15) 0.0398(15) 0.0464(16) -0.0134(13) 0.0185(13) 0.0022(12)
O10 0.041(2) 0.124(4) 0.098(3) -0.023(3) 0.021(2) -0.032(2)
O11 0.067(2) 0.133(3) 0.072(2) 0.037(2) 0.0455(17) 0.033(2)
O12 0.069(2) 0.115(3) 0.0372(16) 0.0225(19) 0.0306(16) 0.029(2)
O13 0.0491(17) 0.131(3) 0.0389(16) 0.0169(19) 0.0277(15) 0.022(2)
N1 0.0429(18) 0.062(2) 0.0271(15) -0.0171(15) 0.0182(14) -0.0218(17)
N2 0.0347(17) 0.0419(19) 0.053(2) -0.0115(16) 0.0226(17) -0.0068(15)
N3 0.0415(19) 0.088(3) 0.0398(19) 0.025(2) 0.0232(16) 0.018(2)
C1 0.0305(15) 0.0192(14) 0.0240(14) 0.0000(12) 0.0169(13) 0.0009(13)
C2 0.0294(15) 0.0233(15) 0.0214(14) 0.0009(12) 0.0173(13) 0.0012(12)
C3 0.0272(15) 0.0215(14) 0.0211(14) -0.0032(11) 0.0145(13) -0.0015(12)
C4 0.0260(14) 0.0184(13) 0.0240(14) -0.0019(12) 0.0167(12) 0.0002(12)
C5 0.0290(16) 0.0242(14) 0.0219(14) 0.0031(12) 0.0165(13) 0.0010(13)
C6 0.0230(14) 0.0246(15) 0.0206(14) -0.0006(12) 0.0124(12) -0.0001(12)
C7 0.0274(15) 0.0211(14) 0.0249(14) -0.0004(12) 0.0162(13) -0.0021(13)
C8 0.0271(15) 0.0191(13) 0.0249(14) 0.0020(12) 0.0164(13) 0.0035(12)
C9 0.0267(15) 0.0278(16) 0.0221(14) -0.0008(13) 0.0132(13) 0.0003(13)
C10 0.048(2) 0.061(2) 0.0305(18) -0.0139(18) 0.0248(18) -0.028(2)
C11 0.058(3) 0.087(3) 0.033(2) -0.018(2) 0.031(2) -0.034(3)
C12 0.0322(17) 0.039(2) 0.0334(17) -0.0058(15) 0.0184(15) -0.0069(16)
C13 0.0311(17) 0.0312(17) 0.0286(16) -0.0031(14) 0.0173(14) -0.0060(14)
C14 0.051(2) 0.063(3) 0.051(2) -0.020(2) 0.028(2) -0.030(2)

loop_
_atom_type_symbol
_atom_type_description
_atom_type_scat_dispersion_real
_atom_type_scat_dispersion_imag
_atom_type_scat_source
C C 0.0033 0.0016 'International Tables Vol C Tables 4.2.6.8 and 6.1.1.4'
H H 0.0000 0.0000 'International Tables Vol C Tables 4.2.6.8 and 6.1.1.4'
Eu Eu -0.1578 3.6682 'International Tables Vol C Tables 4.2.6.8 and 6.1.1.4'
N N 0.0061 0.0033 'International Tables Vol C Tables 4.2.6.8 and 6.1.1.4'
O O 0.0106 0.0060 'International Tables Vol C Tables 4.2.6.8 and 6.1.1.4'

loop_
_geom_angle_atom_site_label_1
_geom_angle_atom_site_label_2
_geom_angle_atom_site_label_3
_geom_angle
_geom_angle_site_symmetry_1
_geom_angle_site_symmetry_3
O4 Eu1 O2 161.74(10) 3_444 2_453
O4 Eu1 O3 97.45(8) 3_444 1_565
O2 Eu1 O3 86.57(8) 2_453 1_565
O4 Eu1 O1 84.78(8) 3_444 .
O2 Eu1 O1 101.16(9) 2_453 .
O3 Eu1 O1 148.28(8) 1_565 .
O4 Eu1 O9 76.17(10) 3_444 .
O2 Eu1 O9 88.55(11) 2_453 .
O3 Eu1 O9 70.54(9) 1_565 .
O1 Eu1 O9 139.58(9) . .
O4 Eu1 O6 84.34(9) 3_444 .
O2 Eu1 O6 81.18(9) 2_453 .
O3 Eu1 O6 139.59(9) 1_565 .
O1 Eu1 O6 72.12(8) . .
O9 Eu1 O6 70.79(9) . .
O4 Eu1 O7 126.08(10) 3_444 .
O2 Eu1 O7 72.16(11) 2_453 .
O3 Eu1 O7 77.94(9) 1_565 .
O1 Eu1 O7 75.39(8) . .
O9 Eu1 O7 143.91(10) . .
O6 Eu1 O7 132.51(10) . .
O4 Eu1 O8 75.34(9) 3_444 .
O2 Eu1 O8 122.76(10) 2_453 .
O3 Eu1 O8 73.94(8) 1_565 .
O1 Eu1 O8 76.10(8) . .
O9 Eu1 O8 130.39(9) . .
O6 Eu1 O8 143.54(8) . .
O7 Eu1 O8 51.50(10) . .
O4 Eu1 N2 100.72(10) 3_444 .
O2 Eu1 N2 97.51(11) 2_453 .
O3 Eu1 N2 74.15(9) 1_565 .
O1 Eu1 N2 74.36(9) . .
O9 Eu1 N2 143.71(10) . .
O6 Eu1 N2 145.46(9) . .
O7 Eu1 N2 25.81(10) . .
O8 Eu1 N2 25.69(10) . .
O4 Eu1 H6A 83.3 3_444 .
O2 Eu1 H6A 79.7 2_453 .
O3 Eu1 H6A 123.3 1_565 .
O1 Eu1 H6A 88.4 . .
O9 Eu1 H6A 54.5 . .
O6 Eu1 H6A 16.4 . .
O7 Eu1 H6A 143.7 . .
O8 Eu1 H6A 154.5 . .
N2 Eu1 H6A 161.7 . .
O4 Eu1 H9A 66.9 3_444 .
O2 Eu1 H9A 95.8 2_453 .
O3 Eu1 H9A 85.8 1_565 .
O1 Eu1 H9A 123.3 . .
O9 Eu1 H9A 16.5 . .
O6 Eu1 H9A 57.6 . .
O7 Eu1 H9A 160.2 . .
O8 Eu1 H9A 134.1 . .
N2 Eu1 H9A 155.1 . .
H6A Eu1 H9A 42.3 . .
O4 Eu1 H9B 69.9 3_444 .
O2 Eu1 H9B 98.0 2_453 .
O3 Eu1 H9B 57.6 1_565 .
O1 Eu1 H9B 148.2 . .
O9 Eu1 H9B 16.9 . .
O6 Eu1 H9B 86.1 . .
O7 Eu1 H9B 135.1 . .
O8 Eu1 H9B 113.7 . .
N2 Eu1 H9B 127.9 . .
H6A Eu1 H9B 70.3 . .
H9A Eu1 H9B 28.8 . .
C1 O1 Eu1 135.3(2) . .
C1 O2 Eu1 160.8(3) . 2_443
C8 O3 Eu1 141.8(2) . 1_545
C8 O4 Eu1 158.4(2) . 3_444
Eu1 O6 H6A 109.5 . .
Eu1 O6 H6B 128.0 . .
H6A O6 H6B 122.5 . .
N2 O7 Eu1 97.3(2) . .
N2 O8 Eu1 95.5(2) . .
Eu1 O9 H9A 109.5 . .
Eu1 O9 H9B 107.5 . .
H9A O9 H9B 110.2 . .
C12 N1 C11 123.5(3) . .
C12 N1 H1 118.3 . .
C11 N1 H1 118.2 . .
O10 N2 O8 122.0(4) . .
O10 N2 O7 122.4(4) . .
O8 N2 O7 115.7(3) . .
O10 N2 Eu1 179.2(4) . .
O8 N2 Eu1 58.81(18) . .
O7 N2 Eu1 56.88(18) . .
O11 N3 O12 121.6(4) . .
O11 N3 O13 118.3(4) . .
O12 N3 O13 120.1(4) . .
O1 C1 O2 123.3(3) . .
O1 C1 C2 118.9(3) . .
O2 C1 C2 117.7(3) . .
C7 C2 C3 119.7(3) . .
C7 C2 C1 119.9(3) . .
C3 C2 C1 120.2(3) . .
C4 C3 C2 119.7(3) . .
C4 C3 H3A 120.1 . .
C2 C3 H3A 120.1 . .
C5 C4 C3 120.3(3) . .
C5 C4 C8 119.4(3) . .
C3 C4 C8 120.3(3) . .
C4 C5 C6 120.6(3) . .
C4 C5 H5B 119.7 . .
C6 C5 H5B 119.7 . .
C7 C6 C5 118.7(3) . .
C7 C6 C9 121.2(3) . .
C5 C6 C9 120.1(3) . .
C2 C7 C6 120.9(3) . .
C2 C7 H7A 119.5 . .
C6 C7 H7A 119.5 . .
O4 C8 O3 125.3(3) . .
O4 C8 C4 117.0(3) . .
O3 C8 C4 117.8(3) . .
C10 C9 C13 118.6(3) . .
C10 C9 C6 121.0(3) . .
C13 C9 C6 120.4(3) . .
C9 C10 C11 119.5(3) . .
C9 C10 H10A 120.3 . .
C11 C10 H10A 120.3 . .
N1 C11 C10 119.7(3) . .
N1 C11 H11A 120.2 . .
C10 C11 H11A 120.2 . .
N1 C12 C13 118.0(3) . .
N1 C12 C14 118.3(3) . .
C13 C12 C14 123.7(3) . .
C12 C13 C9 120.8(3) . .
C12 C13 H13A 119.6 . .
C9 C13 H13A 119.6 . .
C12 C14 H14A 109.5 . .
C12 C14 H14B 109.5 . .
H14A C14 H14B 109.5 . .
C12 C14 H14C 109.5 . .
H14A C14 H14C 109.5 . .
H14B C14 H14C 109.5 . .

loop_
_geom_bond_atom_site_label_1
_geom_bond_atom_site_label_2
_geom_bond_distance
_geom_bond_site_symmetry_2
Eu1 O4 2.214(2) 3_444
Eu1 O2 2.238(2) 2_453
Eu1 O3 2.268(2) 1_565
Eu1 O1 2.287(2) .
Eu1 O9 2.391(3) .
Eu1 O6 2.402(2) .
Eu1 O7 2.451(3) .
Eu1 O8 2.494(3) .
Eu1 N2 2.902(3) .
Eu1 H6A 2.7968 .
Eu1 H9A 2.7858 .
Eu1 H9B 2.7627 .
O1 C1 1.253(4) .
O2 C1 1.256(4) .
O2 Eu1 2.238(2) 2_443
O3 C8 1.257(4) .
O3 Eu1 2.268(2) 1_545
O4 C8 1.250(4) .
O4 Eu1 2.214(2) 3_444
O6 H6A 0.8399 .
O6 H6B 0.7115 .
O7 N2 1.274(5) .
O8 N2 1.264(4) .
O9 H9A 0.8399 .
O9 H9B 0.8405 .
O10 N2 1.214(5) .
O11 N3 1.224(5) .
O12 N3 1.235(4) .
O13 N3 1.258(5) .
N1 C12 1.340(5) .
N1 C11 1.342(5) .
N1 H1 0.8801 .
C1 C2 1.505(4) .
C2 C7 1.391(4) .
C2 C3 1.394(4) .
C3 C4 1.388(4) .
C3 H3A 0.9300 .
C4 C5 1.388(4) .
C4 C8 1.502(4) .
C5 C6 1.398(4) .
C5 H5B 0.9300 .
C6 C7 1.393(4) .
C6 C9 1.482(4) .
C7 H7A 0.9300 .
C9 C10 1.384(5) .
C9 C13 1.396(4) .
C10 C11 1.386(5) .
C10 H10A 0.9300 .
C11 H11A 0.9300 .
C12 C13 1.388(5) .
C12 C14 1.475(5) .
C13 H13A 0.9300 .
C14 H14A 0.9600 .
C14 H14B 0.9600 .
C14 H14C 0.9600 .

loop_
_geom_torsion_atom_site_label_1
_geom_torsion_atom_site_label_2
_geom_torsion_atom_site_label_3
_geom_torsion_atom_site_label_4
_geom_torsion
_geom_torsion_site_symmetry_1
Eu1 O8 N2 O10 179.7(4) .
Eu1 O8 N2 O7 -0.8(3) .
Eu1 O7 N2 O10 -179.7(4) .
Eu1 O7 N2 O8 0.9(3) .
Eu1 O1 C1 O2 92.9(4) .
Eu1 O1 C1 C2 -83.7(4) .
Eu1 O2 C1 O1 96.4(7) 2_443
Eu1 O2 C1 C2 -87.0(7) 2_443
O1 C1 C2 C7 -14.2(5) .
O2 C1 C2 C7 169.1(3) .
O1 C1 C2 C3 161.3(3) .
O2 C1 C2 C3 -15.4(5) .
C7 C2 C3 C4 2.4(5) .
C1 C2 C3 C4 -173.1(3) .
C2 C3 C4 C5 -1.4(4) .
C2 C3 C4 C8 177.0(3) .
C3 C4 C5 C6 -0.6(5) .
C8 C4 C5 C6 -179.1(3) .
C4 C5 C6 C7 1.6(5) .
C4 C5 C6 C9 -179.2(3) .
C3 C2 C7 C6 -1.4(5) .
C1 C2 C7 C6 174.1(3) .
C5 C6 C7 C2 -0.6(5) .
C9 C6 C7 C2 -179.7(3) .
Eu1 O4 C8 O3 -14.3(8) 3_444
Eu1 O4 C8 C4 165.1(4) 3_444
Eu1 O3 C8 O4 -52.0(5) 1_545
Eu1 O3 C8 C4 128.6(3) 1_545
C5 C4 C8 O4 10.3(4) .
C3 C4 C8 O4 -168.1(3) .
C5 C4 C8 O3 -170.2(3) .
C3 C4 C8 O3 11.3(4) .
C7 C6 C9 C10 150.2(4) .
C5 C6 C9 C10 -28.9(5) .
C7 C6 C9 C13 -29.6(5) .
C5 C6 C9 C13 151.3(3) .
C13 C9 C10 C11 -0.3(6) .
C6 C9 C10 C11 179.9(4) .
C12 N1 C11 C10 0.9(7) .
C9 C10 C11 N1 -0.5(7) .
C11 N1 C12 C13 -0.6(6) .
C11 N1 C12 C14 -179.6(5) .
N1 C12 C13 C9 -0.2(5) .
C14 C12 C13 C9 178.8(4) .
C10 C9 C13 C12 0.7(5) .
C6 C9 C13 C12 -179.6(3) .
